data_2240523
loop_
_publ_author_name
'Mokhtaruddin, Nur Shuhada Mohd'
'Ravoof, Thahira Begum S. A.'
'Tahir, Mohamed Ibrahim Mohamed'
'Tiekink, Edward R. T.'

_publ_section_title
;
 Crystal structure of 3-methylpyridine-2-carbaldehyde
 4-methylthiosemicarbazone monohydrate
;
_journal_issue 4
_journal_name_full 'Acta Crystallographica Section E'
_journal_page_first o253
_journal_page_last o254
_journal_paper_doi 10.1107/S2056989015005034
_journal_volume 71
_journal_year 2015
_chemical_formula_iupac 'C9 H12 N4 S, H2 O'
_chemical_formula_moiety 'C9 H12 N4 S, H2 O'
_chemical_formula_sum 'C9 H14 N4 O S'
_chemical_formula_weight 226.30
_chemical_name_systematic
;
3-Methyl-1-{(<i>E</i>)-[(3-methylpyridin-2-yl)methylidene]amino}thiourea
monohydrate
;
_space_group_crystal_system monoclinic
_space_group_IT_number 14
_space_group_name_Hall '-P 2ybc'
_space_group_name_H-M_alt 'P 1 21/c 1'
_symmetry_space_group_name_Hall '-P 2ybc'
_symmetry_space_group_name_H-M 'P 1 21/c 1'
_atom_sites_solution_hydrogens mixed
_audit_creation_method SHELXL-2014/7
_cell_angle_alpha 90
_cell_angle_beta 102.816(3)
_cell_angle_gamma 90
_cell_formula_units_Z 4
_cell_length_a 10.4493(3)
_cell_length_b 13.6989(3)
_cell_length_c 8.0235(3)
_cell_measurement_reflns_used 7855
_cell_measurement_temperature 100(2)
_cell_measurement_theta_max 71.2334
_cell_measurement_theta_min 3.2234
_cell_volume 1119.90(6)
_computing_cell_refinement
;
CrysAlis PRO (Agilent, 2011)
;
_computing_data_collection
;
CrysAlis PRO (Agilent, 2011)
;
_computing_data_reduction
;
CrysAlis PRO (Agilent, 2011)
;
_computing_molecular_graphics
;
ORTEP-3 for Windows (Farrugia, 2012) and DIAMOND (Brandenburg,
2006)
;
_computing_publication_material
;
publCIF (Westrip, 2010)
;
_computing_structure_refinement
;
SHELXL2014 (Sheldrick, 2015)
;
_computing_structure_solution
;
SHELXS97 (Sheldrick, 2015)
;
_diffrn_ambient_temperature 100(2)
_diffrn_detector_area_resol_mean 16.1952
_diffrn_measured_fraction_theta_full 1.000
_diffrn_measured_fraction_theta_max 0.994
_diffrn_measurement_device_type 'Oxford Diffraction Xcaliber Eos Gemini'
_diffrn_measurement_method '\w scans'
_diffrn_radiation_monochromator graphite
_diffrn_radiation_source 'fine-focus sealed tube'
_diffrn_radiation_type CuK\a
_diffrn_radiation_wavelength 1.5418
_diffrn_reflns_av_R_equivalents 0.0222
_diffrn_reflns_limit_h_max 12
_diffrn_reflns_limit_h_min -12
_diffrn_reflns_limit_k_max 16
_diffrn_reflns_limit_k_min -16
_diffrn_reflns_limit_l_max 9
_diffrn_reflns_limit_l_min -9
_diffrn_reflns_number 14591
_diffrn_reflns_theta_full 67.680
_diffrn_reflns_theta_max 71.374
_diffrn_reflns_theta_min 4.339
_diffrn_standards_decay_% 0
_diffrn_standards_interval_count 0
_diffrn_standards_interval_time 0
_diffrn_standards_number 0
_exptl_absorpt_coefficient_mu 2.423
_exptl_absorpt_correction_T_max 1.00000
_exptl_absorpt_correction_T_min 0.86015
_exptl_absorpt_correction_type multi-scan
_exptl_absorpt_process_details
;
(CrysAlis PRO; Agilent, 2011)
;
_exptl_crystal_colour pale-brown
_exptl_crystal_density_diffrn 1.342
_exptl_crystal_description prism
_exptl_crystal_F_000 480
_exptl_crystal_size_max 0.30
_exptl_crystal_size_mid 0.20
_exptl_crystal_size_min 0.10
_refine_diff_density_max 0.311
_refine_diff_density_min -0.254
_refine_ls_extinction_method none
_refine_ls_goodness_of_fit_ref 1.047
_refine_ls_hydrogen_treatment mixed
_refine_ls_matrix_type full
_refine_ls_number_parameters 150
_refine_ls_number_reflns 2160
_refine_ls_number_restraints 5
_refine_ls_restrained_S_all 1.046
_refine_ls_R_factor_all 0.0350
_refine_ls_R_factor_gt 0.0335
_refine_ls_shift/su_max 0.001
_refine_ls_shift/su_mean 0.000
_refine_ls_structure_factor_coef Fsqd
_refine_ls_weighting_details 'w=1/[\s^2^(Fo^2^)+(0.0657P)^2^+0.3425P] where P=(Fo^2^+2Fc^2^)/3'
_refine_ls_weighting_scheme calc
_refine_ls_wR_factor_gt 0.0954
_refine_ls_wR_factor_ref 0.0967
_reflns_number_gt 2044
_reflns_number_total 2160
_reflns_threshold_expression I>2\s(I)
_cod_data_source_file hb7381sup1.cif
_cod_data_source_block I
_cod_database_code 2240523
_cod_database_fobs_code 2240523
_shelx_space_group_comment
;
The symmetry employed for this shelxl refinement is uniquely defined
by the following loop, which should always be used as a source of
symmetry information in preference to the above space-group names.
They are only intended as comments.
;
_shelx_estimated_absorpt_t_min 0.530
_shelx_estimated_absorpt_t_max 0.794

loop_
_space_group_symop_operation_xyz
'x, y, z'
'-x, y+1/2, -z+1/2'
'-x, -y, -z'
'x, -y-1/2, z-1/2'

loop_
_atom_site_type_symbol
_atom_site_label
_atom_site_fract_x
_atom_site_fract_y
_atom_site_fract_z
_atom_site_U_iso_or_equiv
_atom_site_adp_type
_atom_site_calc_flag
_atom_site_occupancy
S S1 0.73687(3) 0.84153(2) 0.49693(4) 0.01984(14) Uani d 1
N N1 0.52525(11) 0.80894(8) 0.61677(14) 0.0178(3) Uani d 1
H H1N 0.5225(16) 0.8721(7) 0.636(2) 0.021 Uiso d 1
N N2 0.43392(11) 0.74878(8) 0.66067(14) 0.0178(3) Uani d 1
N N3 0.25907(11) 0.63228(8) 0.77276(14) 0.0199(3) Uani d 1
N N4 0.62430(11) 0.67137(8) 0.54238(14) 0.0187(3) Uani d 1
H H4N 0.5662(14) 0.6409(12) 0.588(2) 0.022 Uiso d 1
C C1 0.62415(13) 0.76805(9) 0.55465(16) 0.0168(3) Uani d 1
C C2 0.34637(13) 0.78964(9) 0.72608(16) 0.0177(3) Uani d 1
H H2 0.3482 0.8582 0.7437 0.021 Uiso calc 1
C C3 0.24297(13) 0.73011(10) 0.77382(16) 0.0168(3) Uani d 1
C C4 0.16527(14) 0.57657(10) 0.81199(18) 0.0228(3) Uani d 1
H H4 0.1760 0.5077 0.8116 0.027 Uiso calc 1
C C5 0.05263(14) 0.61413(10) 0.85338(18) 0.0224(3) Uani d 1
H H5 -0.0125 0.5719 0.8792 0.027 Uiso calc 1
C C6 0.03765(13) 0.71450(10) 0.85609(17) 0.0211(3) Uani d 1
H H6 -0.0381 0.7420 0.8848 0.025 Uiso calc 1
C C7 0.13356(13) 0.77500(9) 0.81675(16) 0.0177(3) Uani d 1
C C7' 0.11857(15) 0.88417(10) 0.8229(2) 0.0270(3) Uani d 1
H H7'1 0.0318 0.9001 0.8432 0.040 Uiso calc 1
H H7'2 0.1274 0.9125 0.7139 0.040 Uiso calc 1
H H7'3 0.1867 0.9109 0.9158 0.040 Uiso calc 1
C C8 0.72818(13) 0.61612(11) 0.49226(17) 0.0225(3) Uani d 1
H H8A 0.7460 0.6438 0.3871 0.034 Uiso calc 1
H H8B 0.7008 0.5479 0.4724 0.034 Uiso calc 1
H H8C 0.8079 0.6194 0.5834 0.034 Uiso calc 1
O O1W 0.49697(10) 0.51694(7) 0.77859(13) 0.0232(2) Uani d 1
H H1W 0.4330(14) 0.5544(12) 0.774(2) 0.035 Uiso d 1
H H2W 0.5595(14) 0.5483(13) 0.841(2) 0.035 Uiso d 1

loop_
_atom_site_aniso_label
_atom_site_aniso_U_11
_atom_site_aniso_U_22
_atom_site_aniso_U_33
_atom_site_aniso_U_12
_atom_site_aniso_U_13
_atom_site_aniso_U_23
S1 0.0178(2) 0.0182(2) 0.0254(2) -0.00111(11) 0.00872(14) -0.00060(11)
N1 0.0179(6) 0.0137(5) 0.0231(6) -0.0011(4) 0.0075(5) -0.0007(4)
N2 0.0173(6) 0.0177(5) 0.0179(6) -0.0021(4) 0.0030(4) 0.0011(4)
N3 0.0194(6) 0.0163(5) 0.0238(6) 0.0013(4) 0.0045(5) 0.0013(4)
N4 0.0197(6) 0.0163(6) 0.0210(6) 0.0006(4) 0.0060(5) 0.0001(4)
C1 0.0163(6) 0.0182(6) 0.0152(6) 0.0009(5) 0.0017(5) 0.0002(5)
C2 0.0181(6) 0.0146(6) 0.0197(6) -0.0005(5) 0.0029(5) 0.0006(5)
C3 0.0164(6) 0.0175(6) 0.0154(6) 0.0000(5) 0.0015(5) 0.0005(5)
C4 0.0244(7) 0.0159(6) 0.0282(7) -0.0005(5) 0.0061(6) 0.0023(5)
C5 0.0208(7) 0.0205(7) 0.0266(7) -0.0044(5) 0.0066(5) 0.0025(5)
C6 0.0174(6) 0.0238(7) 0.0226(7) 0.0010(5) 0.0055(5) -0.0003(5)
C7 0.0184(6) 0.0168(7) 0.0172(6) 0.0002(5) 0.0024(5) 0.0002(5)
C7' 0.0292(8) 0.0172(7) 0.0385(8) 0.0030(6) 0.0161(6) -0.0008(6)
C8 0.0217(7) 0.0187(7) 0.0261(7) 0.0051(5) 0.0036(6) -0.0024(5)
O1W 0.0207(5) 0.0180(5) 0.0309(5) 0.0003(4) 0.0055(4) -0.0032(4)

loop_
_atom_type_symbol
_atom_type_description
_atom_type_scat_dispersion_real
_atom_type_scat_dispersion_imag
_atom_type_scat_source
C C 0.0181 0.0091 'International Tables Vol C Tables 4.2.6.8 and 6.1.1.4'
H H 0.0000 0.0000 'International Tables Vol C Tables 4.2.6.8 and 6.1.1.4'
N N 0.0311 0.0180 'International Tables Vol C Tables 4.2.6.8 and 6.1.1.4'
O O 0.0492 0.0322 'International Tables Vol C Tables 4.2.6.8 and 6.1.1.4'
S S 0.3331 0.5567 'International Tables Vol C Tables 4.2.6.8 and 6.1.1.4'

loop_
_geom_angle_atom_site_label_1
_geom_angle_atom_site_label_2
_geom_angle_atom_site_label_3
_geom_angle
C1 N1 N2 118.45(11)
C1 N1 H1N 121.7(11)
N2 N1 H1N 119.6(11)
C2 N2 N1 116.49(11)
C4 N3 C3 117.84(12)
C1 N4 C8 123.63(12)
C1 N4 H4N 115.5(12)
C8 N4 H4N 119.7(11)
N4 C1 N1 116.76(12)
N4 C1 S1 124.14(10)
N1 C1 S1 119.10(10)
N2 C2 C3 119.83(12)
N2 C2 H2 120.1
C3 C2 H2 120.1
N3 C3 C7 122.98(12)
N3 C3 C2 116.66(12)
C7 C3 C2 120.36(12)
N3 C4 C5 123.36(13)
N3 C4 H4 118.3
C5 C4 H4 118.3
C6 C5 C4 118.41(12)
C6 C5 H5 120.8
C4 C5 H5 120.8
C5 C6 C7 119.93(13)
C5 C6 H6 120.0
C7 C6 H6 120.0
C6 C7 C3 117.47(12)
C6 C7 C7' 119.96(12)
C3 C7 C7' 122.58(12)
C7 C7' H7'1 109.5
C7 C7' H7'2 109.5
H7'1 C7' H7'2 109.5
C7 C7' H7'3 109.5
H7'1 C7' H7'3 109.5
H7'2 C7' H7'3 109.5
N4 C8 H8A 109.5
N4 C8 H8B 109.5
H8A C8 H8B 109.5
N4 C8 H8C 109.5
H8A C8 H8C 109.5
H8B C8 H8C 109.5
H1W O1W H2W 102.7(18)

loop_
_geom_bond_atom_site_label_1
_geom_bond_atom_site_label_2
_geom_bond_distance
S1 C1 1.6903(13)
N1 C1 1.3633(17)
N1 N2 1.3649(15)
N1 H1N 0.881(9)
N2 C2 1.2801(18)
N3 C4 1.3338(18)
N3 C3 1.3510(17)
N4 C1 1.3281(17)
N4 C8 1.4513(17)
N4 H4N 0.879(9)
C2 C3 1.4706(18)
C2 H2 0.9500
C3 C7 1.4066(18)
C4 C5 1.391(2)
C4 H4 0.9500
C5 C6 1.385(2)
C5 H5 0.9500
C6 C7 1.3896(19)
C6 H6 0.9500
C7 C7' 1.5057(18)
C7' H7'1 0.9800
C7' H7'2 0.9800
C7' H7'3 0.9800
C8 H8A 0.9800
C8 H8B 0.9800
C8 H8C 0.9800
O1W H1W 0.836(9)
O1W H2W 0.848(9)

loop_
_geom_hbond_atom_site_label_D
_geom_hbond_atom_site_label_H
_geom_hbond_atom_site_label_A
_geom_hbond_site_symmetry_A
_geom_hbond_distance_DH
_geom_hbond_distance_HA
_geom_hbond_distance_DA
_geom_hbond_angle_DHA
N4 H4N N2 . 0.881(15) 2.189(16) 2.6116(16) 109.0(13)
N1 H1N O1W 2_656 0.881(10) 2.124(11) 2.9940(15) 169.7(15)
N4 H4N O1W . 0.881(15) 2.497(16) 3.3100(15) 153.8(14)
O1W H1W N3 . 0.837(16) 2.106(15) 2.9371(16) 172.3(15)
O1W H2W S1 4_576 0.847(16) 2.500(16) 3.3412(11) 172.5(15)

loop_
_geom_torsion_atom_site_label_1
_geom_torsion_atom_site_label_2
_geom_torsion_atom_site_label_3
_geom_torsion_atom_site_label_4
_geom_torsion
C1 N1 N2 C2 176.76(11)
C8 N4 C1 N1 -174.76(11)
C8 N4 C1 S1 5.79(18)
N2 N1 C1 N4 -0.36(17)
N2 N1 C1 S1 179.12(9)
N1 N2 C2 C3 178.85(11)
C4 N3 C3 C7 1.02(19)
C4 N3 C3 C2 -178.58(11)
N2 C2 C3 N3 11.03(18)
N2 C2 C3 C7 -168.58(12)
C3 N3 C4 C5 0.1(2)
N3 C4 C5 C6 -0.8(2)
C4 C5 C6 C7 0.5(2)
C5 C6 C7 C3 0.53(19)
C5 C6 C7 C7' -178.83(12)
N3 C3 C7 C6 -1.32(19)
C2 C3 C7 C6 178.27(12)
N3 C3 C7 C7' 178.02(12)
C2 C3 C7 C7' -2.39(19)
